data_2014507
loop_
_publ_author_name
'G\"une\,s, Minna'
'Valkonen, Jussi'

_publ_section_title
;
 Ca[Ag~2~(SCN)~4~]&#x00B7;2H~2~O
;
_journal_issue 11
_journal_name_full 'Acta Crystallographica Section C'
_journal_page_first i101
_journal_page_last i103
_journal_paper_doi 10.1107/S0108270104019316
_journal_volume 60
_journal_year 2004
_chemical_formula_iupac 'Ca Ag2 (SCN)4, 2H2 0'
_chemical_formula_moiety '2(C2 Ag N2 S2), 2(H2 O), Ca'
_chemical_formula_structural 'Ca Ag2 (SCN)4, 2H2 0'
_chemical_formula_sum 'C4 H4 Ag2 Ca N4 O2 S4'
_chemical_formula_weight 524.17
_chemical_name_common
;
calcium disilver tetrathiocyanate dihydrate
;
_chemical_name_systematic
;
calcium tetrathiocyanato diargentate dihydrate
;
_space_group_IT_number 15
_symmetry_cell_setting monoclinic
_symmetry_space_group_name_Hall '-C 2yc'
_symmetry_space_group_name_H-M 'C 1 2/c 1'
_cell_angle_alpha 90
_cell_angle_beta 99.266(2)
_cell_angle_gamma 90
_cell_formula_units_Z 4
_cell_length_a 23.0272(5)
_cell_length_b 7.5684(2)
_cell_length_c 7.8595(2)
_cell_measurement_reflns_used 5864
_cell_measurement_temperature 293(2)
_cell_measurement_theta_max 30.034
_cell_measurement_theta_min 1.018
_cell_volume 1351.87(6)
_computing_cell_refinement 'HKL Denzo (Otwinowski & Minor 1997)'
_computing_data_collection 'Collect (Nonius, 1997--2000)'
_computing_data_reduction 'HKL Denzo and Scalepack (Otwinowski & Minor 1997)'
_computing_molecular_graphics 'DIAMOND (Brandenburg, 2000)'
_computing_publication_material 'WinGX (Farrugia, 1999)'
_computing_structure_refinement 'SHELXL97 (Sheldrick, 1997)'
_computing_structure_solution 'SHELXS97 (Sheldrick, 1997)'
_diffrn_detector_area_resol_mean 9
_diffrn_measured_fraction_theta_full 0.992
_diffrn_measured_fraction_theta_max 0.992
_diffrn_measurement_device '95mm CCD camera on \k-goniostat'
_diffrn_measurement_device_type 'Nonius KappaCCD'
_diffrn_measurement_method 'CCD rotation images, thick slices'
_diffrn_radiation_type MoK\a
_diffrn_radiation_wavelength 0.71073
_diffrn_reflns_av_R_equivalents 0.0539
_diffrn_reflns_limit_h_max 29
_diffrn_reflns_limit_h_min -32
_diffrn_reflns_limit_k_max 10
_diffrn_reflns_limit_k_min -9
_diffrn_reflns_limit_l_max 9
_diffrn_reflns_limit_l_min -11
_diffrn_reflns_number 6337
_diffrn_reflns_theta_full 30.01
_diffrn_reflns_theta_max 30.01
_diffrn_reflns_theta_min 1.79
_diffrn_standards_number 0
_exptl_absorpt_coefficient_mu 3.885
_exptl_absorpt_correction_T_max 0.6574
_exptl_absorpt_correction_T_min 0.5932
_exptl_absorpt_correction_type none
_exptl_absorpt_process_details
;Multiscan absorption correction (Blessing, R. H. (1995) An empirical
 correction for absorption anisotropy, Acta Cryst. A51, 33--38.) was
 performed but not applied. The absorption correction was found to
 have no significant effect on the refinement results.
;
_exptl_crystal_colour colourless
_exptl_crystal_density_diffrn 2.575
_exptl_crystal_density_meas ?
_exptl_crystal_density_method none
_exptl_crystal_description block
_exptl_crystal_F_000 1000
_exptl_crystal_size_max 0.15
_exptl_crystal_size_mid 0.1
_exptl_crystal_size_min 0.1
_refine_diff_density_max 1.391
_refine_diff_density_min -0.955
_refine_ls_extinction_coef 0.0168(8)
_refine_ls_extinction_expression Fc^*^=kFc[1+0.001xFc^2^\l^3^/sin(2\q)]^-1/4^
_refine_ls_extinction_method SHELXL97
_refine_ls_goodness_of_fit_ref 1.166
_refine_ls_hydrogen_treatment refall
_refine_ls_matrix_type full
_refine_ls_number_parameters 87
_refine_ls_number_reflns 1958
_refine_ls_number_restraints 0
_refine_ls_restrained_S_all 1.166
_refine_ls_R_factor_gt 0.035
_refine_ls_shift/su_max 0
_refine_ls_structure_factor_coef Fsqd
_refine_ls_weighting_details 'calc w=1/[\s^2^(Fo^2^)+(0.0591P)^2^] where P=(Fo^2^+2Fc^2^)/3'
_refine_ls_weighting_scheme calc
_refine_ls_wR_factor_ref 0.1123
_reflns_number_gt 1552
_reflns_number_total 1958
_reflns_threshold_expression I>2\s(I)
_cod_data_source_file iz1044.cif
_cod_data_source_block I
_cod_depositor_comments
;
The following automatic conversions were performed:

'_exptl_crystal_density_meas' value 'not measured' was changed to '?'
- the value is perceived as not measured.

Automatic conversion script
Id: cif_fix_values 3008 2015-01-20 13:52:24Z robertas 
;
_cod_original_sg_symbol_H-M 'C 2/c'
_cod_database_code 2014507
_cod_database_fobs_code 2014507

loop_
_symmetry_equiv_pos_as_xyz
'x, y, z'
'-x, y, -z+1/2'
'x+1/2, y+1/2, z'
'-x+1/2, y+1/2, -z+1/2'
'-x, -y, -z'
'x, -y, z-1/2'
'-x+1/2, -y+1/2, -z'
'x+1/2, -y+1/2, z-1/2'

loop_
_atom_site_label
_atom_site_fract_x
_atom_site_fract_y
_atom_site_fract_z
_atom_site_U_iso_or_equiv
_atom_site_adp_type
_atom_site_calc_flag
_atom_site_refinement_flags
_atom_site_occupancy
_atom_site_disorder_assembly
_atom_site_disorder_group
_atom_site_type_symbol
Ag 0.286151(13) 0.08328(5) 0.27223(4) 0.04434(19) Uani d . 1 . . Ag
Ca 0.5000 0.58417(12) 0.2500 0.0206(2) Uani d S 1 . . Ca
S1 0.20652(4) -0.10335(12) 0.10494(11) 0.0290(2) Uani d . 1 . . S
S2 0.35314(4) 0.10044(11) 0.01757(11) 0.0274(2) Uani d . 1 . . S
C1 0.14304(14) -0.0523(4) 0.1697(4) 0.0239(7) Uani d . 1 . . C
C2 0.40177(15) -0.0561(5) 0.0875(4) 0.0272(7) Uani d . 1 . . C
N1 0.09838(13) -0.0207(5) 0.2093(4) 0.0339(7) Uani d . 1 . . N
N2 0.43670(14) -0.1614(5) 0.1360(4) 0.0395(7) Uani d . 1 . . N
O 0.47943(13) 0.3247(4) 0.0484(3) 0.0275(6) Uani d . 1 . . O
H1 0.495(2) 0.248(5) 0.059(5) 0.024(12) Uiso d . 1 . . H
H2 0.448(2) 0.291(7) 0.036(5) 0.048(15) Uiso d . 1 . . H

loop_
_atom_site_aniso_label
_atom_site_aniso_U_11
_atom_site_aniso_U_22
_atom_site_aniso_U_33
_atom_site_aniso_U_12
_atom_site_aniso_U_13
_atom_site_aniso_U_23
Ag 0.0320(2) 0.0485(3) 0.0514(3) -0.00843(13) 0.00335(15) -0.00640(13)
Ca 0.0162(4) 0.0247(5) 0.0220(4) 0.000 0.0061(3) 0.000
S1 0.0200(4) 0.0330(5) 0.0362(5) -0.0019(3) 0.0108(3) -0.0044(3)
S2 0.0250(4) 0.0255(5) 0.0319(4) 0.0021(3) 0.0055(3) 0.0008(3)
C1 0.0197(15) 0.0241(18) 0.0282(15) 0.0001(13) 0.0046(12) 0.0023(12)
C2 0.0198(16) 0.032(2) 0.0307(16) -0.0025(13) 0.0060(12) -0.0014(13)
N1 0.0218(14) 0.0378(19) 0.0431(16) 0.0048(13) 0.0083(12) 0.0045(14)
N2 0.0306(17) 0.039(2) 0.0487(18) 0.0095(15) 0.0059(13) 0.0023(15)
O 0.0222(13) 0.0305(16) 0.0306(12) 0.0004(12) 0.0062(9) -0.0006(11)

loop_
_atom_type_symbol
_atom_type_description
_atom_type_scat_dispersion_real
_atom_type_scat_dispersion_imag
_atom_type_scat_source
C C 0.0033 0.0016 'International Tables Vol C Tables 4.2.6.8 and 6.1.1.4'
H H 0 0 'International Tables Vol C Tables 4.2.6.8 and 6.1.1.4'
Ag Ag -0.8971 1.1015 'International Tables Vol C Tables 4.2.6.8 and 6.1.1.4'
Ca Ca 0.2262 0.3064 'International Tables Vol C Tables 4.2.6.8 and 6.1.1.4'
N N 0.0061 0.0033 'International Tables Vol C Tables 4.2.6.8 and 6.1.1.4'
O O 0.0106 0.006 'International Tables Vol C Tables 4.2.6.8 and 6.1.1.4'
S S 0.1246 0.1234 'International Tables Vol C Tables 4.2.6.8 and 6.1.1.4'

loop_
_geom_angle_atom_site_label_1
_geom_angle_atom_site_label_2
_geom_angle_atom_site_label_3
_geom_angle_site_symmetry_1
_geom_angle_site_symmetry_3
_geom_angle
_geom_angle_publ_flag
S1 Ag S1 . 4 135.87(2) yes
S1 Ag S2 . 6_556 112.01(3) yes
S1 Ag S2 4 6_556 102.47(3) yes
S1 Ag S2 . . 95.42(3) yes
S1 Ag S2 4 . 102.88(3) yes
S2 Ag S2 6_556 . 103.12(3) yes
N1 Ca N1 3 4 142.52(17) yes
N1 Ca N2 3 2_665 78.42(12) yes
N1 Ca N2 4 2_665 134.20(11) yes
N1 Ca N2 3 1_565 134.20(11) no
N1 Ca N2 4 1_565 78.42(12) no
N2 Ca N2 2_665 1_565 78.85(17) yes
N1 Ca O 3 . 75.61(11) yes
N1 Ca O 4 . 75.38(10) yes
N2 Ca O 2_665 . 150.20(10) yes
N2 Ca O 1_565 . 109.65(10) yes
N1 Ca O 3 2_655 75.38(10) no
N1 Ca O 4 2_655 75.61(11) no
N2 Ca O 2_665 2_655 109.65(10) no
N2 Ca O 1_565 2_655 150.20(10) no
O Ca O . 2_655 77.59(13) yes
N1 Ca O 3 5_665 70.06(10) yes
N1 Ca O 4 5_665 120.94(9) yes
N2 Ca O 2_665 5_665 86.41(10) yes
N2 Ca O 1_565 5_665 69.30(10) yes
O Ca O . 5_665 71.21(10) yes
O Ca O 2_655 5_665 137.90(9) yes
N1 Ca O 3 6_566 120.94(9) no
N1 Ca O 4 6_566 70.06(10) no
N2 Ca O 2_665 6_566 69.30(10) no
N2 Ca O 1_565 6_566 86.41(10) no
O Ca O . 6_566 137.90(9) no
O Ca O 2_655 6_566 71.21(10) no
O Ca O 5_665 6_566 148.75(14) yes
C1 S1 Ag . . 108.17(12) no
C1 S1 Ag . 4_545 96.17(12) no
Ag S1 Ag . 4_545 109.02(3) no
C2 S2 Ag . 6 98.53(12) no
C2 S2 Ag . . 98.89(12) no
Ag S2 Ag 6 . 100.20(3) no
N1 C1 S1 . . 177.6(3) no
N2 C2 S2 . . 178.2(3) no
C1 N1 Ca . 3_445 169.7(3) no
C2 N2 Ca . 1_545 171.7(3) no
Ca O Ca . 5_665 108.79(10) no
Ca O H1 . . 123(3) no
Ca O H1 5_665 . 99(3) no
Ca O H2 . . 115(4) no
Ca O H2 5_665 . 107(3) no
H1 O H2 . . 102(5) no

loop_
_geom_bond_atom_site_label_1
_geom_bond_atom_site_label_2
_geom_bond_site_symmetry_2
_geom_bond_distance
_geom_bond_publ_flag
Ag S1 . 2.5119(9) yes
Ag S1 4 2.5560(10) yes
Ag S2 6_556 2.6595(9) yes
Ag S2 . 2.7197(9) yes
Ca N1 3 2.469(3) yes
Ca N1 4 2.469(3) no
Ca N2 2_665 2.493(3) yes
Ca N2 1_565 2.493(3) no
Ca O . 2.520(3) yes
Ca O 2_655 2.520(3) no
Ca O 5_665 2.561(2) yes
Ca O 6_566 2.561(2) no
S1 C1 . 1.669(3) no
S1 Ag 4_545 2.5560(10) no
S2 C2 . 1.661(4) no
S2 Ag 6 2.6595(9) no
C1 N1 . 1.147(4) no
C2 N2 . 1.153(5) no
N1 Ca 3_445 2.469(3) no
N2 Ca 1_545 2.493(3) no
O Ca 5_665 2.561(2) no
O H1 . 0.68(4) no
O H2 . 0.75(5) no
